data_4081812
loop_
_publ_author_name
'H\"ubner, Alexander'
'Diehl, Andreas M.'
'Bolte, Michael'
'Lerner, Hans-Wolfram'
'Wagner, Matthias'

_publ_section_title
;
 High-Temperature Reactivity of the Strongly Electrophilic Pristine
 9H-9-Borafluorene
;
_journal_issue 22
_journal_name_full Organometallics
_journal_page_first 6827
_journal_paper_doi 10.1021/om4005737
_journal_volume 32
_journal_year 2013
_chemical_formula_moiety 'C36 H24 B2'
_chemical_formula_sum 'C36 H24 B2'
_chemical_formula_weight 478.17
_chemical_name_systematic ?
_space_group_IT_number 15
_symmetry_cell_setting monoclinic
_symmetry_space_group_name_Hall '-C 2yc'
_symmetry_space_group_name_H-M 'C 1 2/c 1'
_atom_sites_solution_hydrogens geom
_atom_sites_solution_primary direct
_atom_sites_solution_secondary difmap
_audit_creation_method SHELXL-97
_cell_angle_alpha 90.00
_cell_angle_beta 104.653(12)
_cell_angle_gamma 90.00
_cell_formula_units_Z 4
_cell_length_a 17.689(2)
_cell_length_b 18.302(2)
_cell_length_c 8.0223(13)
_cell_measurement_reflns_used 5883
_cell_measurement_temperature 173(2)
_cell_measurement_theta_max 24.8
_cell_measurement_theta_min 3.3
_cell_volume 2512.7(6)
_computing_cell_refinement 'X-Area (Stoe & Cie, 2001)'
_computing_data_collection 'X-Area (Stoe & Cie, 2001)'
_computing_data_reduction 'X-Area (Stoe & Cie, 2001)'
_computing_molecular_graphics 'XP (Sheldrick, 2008)'
_computing_publication_material SHELXL97
_computing_structure_refinement 'SHELXL97 (Sheldrick, 2008) '
_computing_structure_solution 'SHELXS97 (Sheldrick, 2008) '
_diffrn_ambient_temperature 173(2)
_diffrn_measured_fraction_theta_full 0.998
_diffrn_measured_fraction_theta_max 0.998
_diffrn_measurement_device_type 'STOE IPDS II two-circle-diffractometer'
_diffrn_measurement_method \w
_diffrn_radiation_monochromator graphite
_diffrn_radiation_source 'fine-focus sealed tube'
_diffrn_radiation_type MoK\a
_diffrn_radiation_wavelength 0.71073
_diffrn_reflns_av_R_equivalents 0.1067
_diffrn_reflns_av_sigmaI/netI 0.1212
_diffrn_reflns_limit_h_max 21
_diffrn_reflns_limit_h_min -21
_diffrn_reflns_limit_k_max 21
_diffrn_reflns_limit_k_min -21
_diffrn_reflns_limit_l_max 9
_diffrn_reflns_limit_l_min -9
_diffrn_reflns_number 12096
_diffrn_reflns_theta_full 25.00
_diffrn_reflns_theta_max 25.02
_diffrn_reflns_theta_min 3.26
_diffrn_standards_number 0
_exptl_absorpt_coefficient_mu 0.070
_exptl_absorpt_correction_type none
_exptl_crystal_colour red
_exptl_crystal_density_diffrn 1.264
_exptl_crystal_density_method 'not measured'
_exptl_crystal_description needle
_exptl_crystal_F_000 1000
_exptl_crystal_size_max 0.27
_exptl_crystal_size_mid 0.13
_exptl_crystal_size_min 0.13
_refine_diff_density_max 0.333
_refine_diff_density_min -0.247
_refine_diff_density_rms 0.065
_refine_ls_extinction_method none
_refine_ls_goodness_of_fit_ref 0.907
_refine_ls_hydrogen_treatment constr
_refine_ls_matrix_type full
_refine_ls_number_parameters 172
_refine_ls_number_reflns 2224
_refine_ls_number_restraints 0
_refine_ls_restrained_S_all 0.907
_refine_ls_R_factor_all 0.1128
_refine_ls_R_factor_gt 0.0677
_refine_ls_shift/su_max 0.000
_refine_ls_shift/su_mean 0.000
_refine_ls_structure_factor_coef Fsqd
_refine_ls_weighting_details 'calc w=1/[\s^2^(Fo^2^)+(0.0872P)^2^] where P=(Fo^2^+2Fc^2^)/3'
_refine_ls_weighting_scheme calc
_refine_ls_wR_factor_gt 0.1538
_refine_ls_wR_factor_ref 0.1752
_reflns_number_gt 1297
_reflns_number_total 2224
_reflns_threshold_expression I>2\s(I)
_cod_data_source_file om4005737_si_002.cif
_cod_data_source_block wa1277
_cod_depositor_comments
;
The following automatic conversions were performed:

'_symmetry_cell_setting' value 'Monoclinic' changed to 'monoclinic'
according to /home/saulius/struct/CIF-dictionaries/cif_core.dic
dictionary named 'cif_core.dic' version 2.4.2 from 2011-04-26.

Automatic conversion script
Id: cif_fix_values 1891 2012-01-12 08:04:46Z andrius 
;
_cod_original_sg_symbol_H-M C2/c
_cod_database_code 4081812

loop_
_symmetry_equiv_pos_as_xyz
'x, y, z'
'-x, y, -z+1/2'
'x+1/2, y+1/2, z'
'-x+1/2, y+1/2, -z+1/2'
'-x, -y, -z'
'x, -y, z-1/2'
'-x+1/2, -y+1/2, -z'
'x+1/2, -y+1/2, z-1/2'

loop_
_atom_site_label
_atom_site_type_symbol
_atom_site_fract_x
_atom_site_fract_y
_atom_site_fract_z
_atom_site_U_iso_or_equiv
_atom_site_adp_type
_atom_site_occupancy
_atom_site_symmetry_multiplicity
_atom_site_calc_flag
_atom_site_refinement_flags
B1 B 0.54082(17) 0.20560(17) 0.6130(4) 0.0421(8) Uani 1 1 d .
C1 C 0.57518(14) 0.28538(15) 0.6499(4) 0.0437(7) Uani 1 1 d .
C2 C 0.52488(15) 0.33280(15) 0.5358(4) 0.0471(7) Uani 1 1 d .
C3 C 0.54065(19) 0.40689(17) 0.5356(5) 0.0685(10) Uani 1 1 d .
H3 H 0.5066 0.4389 0.4581 0.082 Uiso 1 1 calc R
C4 C 0.6065(2) 0.43321(19) 0.6497(6) 0.0800(12) Uani 1 1 d .
H4 H 0.6179 0.4839 0.6494 0.096 Uiso 1 1 calc R
C5 C 0.65587(18) 0.38877(19) 0.7630(5) 0.0682(10) Uani 1 1 d .
H5 H 0.7009 0.4084 0.8407 0.082 Uiso 1 1 calc R
C6 C 0.63992(16) 0.31374(17) 0.7645(4) 0.0547(8) Uani 1 1 d .
H6 H 0.6738 0.2825 0.8445 0.066 Uiso 1 1 calc R
C11 C 0.46547(14) 0.21650(14) 0.4636(4) 0.0401(6) Uani 1 1 d .
C12 C 0.45887(14) 0.29275(14) 0.4230(4) 0.0433(7) Uani 1 1 d .
C13 C 0.39897(16) 0.31865(17) 0.2944(4) 0.0529(8) Uani 1 1 d .
H13 H 0.3946 0.3695 0.2703 0.064 Uiso 1 1 calc R
C14 C 0.34400(16) 0.27015(17) 0.1980(4) 0.0515(8) Uani 1 1 d .
H14 H 0.3025 0.2880 0.1076 0.062 Uiso 1 1 calc R
C15 C 0.34997(16) 0.19626(17) 0.2341(4) 0.0512(8) Uani 1 1 d .
H15 H 0.3127 0.1634 0.1678 0.061 Uiso 1 1 calc R
C16 C 0.40986(16) 0.16997(16) 0.3663(4) 0.0485(7) Uani 1 1 d .
H16 H 0.4129 0.1191 0.3907 0.058 Uiso 1 1 calc R
C21 C 0.58059(16) 0.13524(14) 0.7035(4) 0.0422(7) Uani 1 1 d .
C22 C 0.54259(16) 0.07490(13) 0.7567(4) 0.0429(7) Uani 1 1 d .
C23 C 0.58689(18) 0.01425(15) 0.8298(4) 0.0532(8) Uani 1 1 d .
H23 H 0.5614 -0.0264 0.8652 0.064 Uiso 1 1 calc R
C24 C 0.66666(19) 0.01203(17) 0.8516(4) 0.0603(9) Uani 1 1 d .
H24 H 0.6956 -0.0294 0.9033 0.072 Uiso 1 1 calc R
C25 C 0.70425(19) 0.06997(18) 0.7984(5) 0.0604(9) Uani 1 1 d .
H25 H 0.7589 0.0680 0.8091 0.073 Uiso 1 1 calc R
C26 C 0.66206(16) 0.13087(16) 0.7294(4) 0.0501(7) Uani 1 1 d .
H26 H 0.6890 0.1715 0.6983 0.060 Uiso 1 1 calc R

loop_
_atom_site_aniso_label
_atom_site_aniso_U_11
_atom_site_aniso_U_22
_atom_site_aniso_U_33
_atom_site_aniso_U_23
_atom_site_aniso_U_13
_atom_site_aniso_U_12
B1 0.0458(17) 0.0367(17) 0.0485(19) -0.0011(13) 0.0208(15) -0.0016(13)
C1 0.0364(14) 0.0426(16) 0.0534(17) -0.0034(13) 0.0138(13) -0.0021(12)
C2 0.0424(15) 0.0342(15) 0.066(2) -0.0036(14) 0.0161(14) -0.0004(11)
C3 0.064(2) 0.0341(17) 0.100(3) -0.0041(17) 0.0066(19) -0.0001(15)
C4 0.069(2) 0.0395(19) 0.122(4) -0.013(2) 0.006(2) -0.0068(16)
C5 0.0503(18) 0.054(2) 0.095(3) -0.0190(19) 0.0081(18) -0.0136(16)
C6 0.0431(15) 0.0536(19) 0.066(2) -0.0054(15) 0.0117(14) -0.0023(14)
C11 0.0386(13) 0.0342(14) 0.0498(16) 0.0006(12) 0.0151(12) -0.0038(11)
C12 0.0384(14) 0.0368(15) 0.0556(17) -0.0045(13) 0.0134(12) -0.0016(11)
C13 0.0489(16) 0.0404(17) 0.069(2) 0.0035(15) 0.0144(15) 0.0061(13)
C14 0.0398(15) 0.0565(19) 0.0554(18) 0.0014(15) 0.0073(13) 0.0036(13)
C15 0.0463(16) 0.0507(19) 0.0522(19) -0.0028(14) 0.0043(14) -0.0091(13)
C16 0.0541(17) 0.0414(16) 0.0496(17) -0.0010(13) 0.0126(14) -0.0084(13)
C21 0.0441(14) 0.0383(15) 0.0436(16) -0.0016(12) 0.0103(12) 0.0019(12)
C22 0.0534(15) 0.0327(14) 0.0424(16) -0.0005(12) 0.0119(13) 0.0046(12)
C23 0.0672(19) 0.0362(16) 0.0586(19) 0.0010(14) 0.0204(15) 0.0091(14)
C24 0.071(2) 0.0441(18) 0.062(2) -0.0001(15) 0.0097(16) 0.0227(16)
C25 0.0529(18) 0.063(2) 0.065(2) -0.0041(17) 0.0131(16) 0.0130(16)
C26 0.0464(16) 0.0499(18) 0.0534(18) 0.0009(14) 0.0118(13) 0.0029(13)

loop_
_atom_type_symbol
_atom_type_description
_atom_type_scat_dispersion_real
_atom_type_scat_dispersion_imag
_atom_type_scat_source
C C 0.0033 0.0016 'International Tables Vol C Tables 4.2.6.8 and 6.1.1.4'
H H 0.0000 0.0000 'International Tables Vol C Tables 4.2.6.8 and 6.1.1.4'
B B 0.0013 0.0007 'International Tables Vol C Tables 4.2.6.8 and 6.1.1.4'

loop_
_geom_angle_atom_site_label_1
_geom_angle_atom_site_label_2
_geom_angle_atom_site_label_3
_geom_angle
_geom_angle_site_symmetry_3
C21 B1 C11 131.3(2) .
C21 B1 C1 124.7(2) .
C11 B1 C1 103.8(2) .
C6 C1 C2 119.0(3) .
C6 C1 B1 133.6(3) .
C2 C1 B1 107.4(2) .
C3 C2 C1 120.8(3) .
C3 C2 C12 127.8(3) .
C1 C2 C12 111.4(2) .
C4 C3 C2 118.7(3) .
C4 C3 H3 120.7 .
C2 C3 H3 120.7 .
C5 C4 C3 121.9(3) .
C5 C4 H4 119.0 .
C3 C4 H4 119.0 .
C4 C5 C6 119.7(3) .
C4 C5 H5 120.2 .
C6 C5 H5 120.2 .
C1 C6 C5 119.9(3) .
C1 C6 H6 120.0 .
C5 C6 H6 120.0 .
C16 C11 C12 117.8(2) .
C16 C11 B1 134.5(3) .
C12 C11 B1 107.7(2) .
C13 C12 C11 120.9(2) .
C13 C12 C2 129.3(3) .
C11 C12 C2 109.8(2) .
C12 C13 C14 119.8(3) .
C12 C13 H13 120.1 .
C14 C13 H13 120.1 .
C15 C14 C13 120.0(3) .
C15 C14 H14 120.0 .
C13 C14 H14 120.0 .
C14 C15 C16 120.3(3) .
C14 C15 H15 119.8 .
C16 C15 H15 119.8 .
C15 C16 C11 121.1(3) .
C15 C16 H16 119.5 .
C11 C16 H16 119.5 .
C26 C21 C22 117.3(2) .
C26 C21 B1 116.2(2) .
C22 C21 B1 126.4(2) .
C23 C22 C21 119.2(3) .
C23 C22 C22 118.8(2) 2_656
C21 C22 C22 122.01(18) 2_656
C24 C23 C22 121.6(3) .
C24 C23 H23 119.2 .
C22 C23 H23 119.2 .
C25 C24 C23 119.8(3) .
C25 C24 H24 120.1 .
C23 C24 H24 120.1 .
C24 C25 C26 119.5(3) .
C24 C25 H25 120.2 .
C26 C25 H25 120.2 .
C25 C26 C21 122.5(3) .
C25 C26 H26 118.8 .
C21 C26 H26 118.8 .

loop_
_geom_bond_atom_site_label_1
_geom_bond_atom_site_label_2
_geom_bond_distance
_geom_bond_site_symmetry_2
B1 C21 1.556(4) .
B1 C11 1.564(4) .
B1 C1 1.581(4) .
C1 C6 1.376(4) .
C1 C2 1.404(4) .
C2 C3 1.384(4) .
C2 C12 1.478(4) .
C3 C4 1.374(5) .
C3 H3 0.9500 .
C4 C5 1.359(5) .
C4 H4 0.9500 .
C5 C6 1.403(4) .
C5 H5 0.9500 .
C6 H6 0.9500 .
C11 C16 1.383(4) .
C11 C12 1.431(4) .
C12 C13 1.364(4) .
C13 C14 1.397(4) .
C13 H13 0.9500 .
C14 C15 1.381(4) .
C14 H14 0.9500 .
C15 C16 1.382(4) .
C15 H15 0.9500 .
C16 H16 0.9500 .
C21 C26 1.405(4) .
C21 C22 1.414(4) .
C22 C23 1.399(4) .
C22 C22 1.483(5) 2_656
C23 C24 1.378(4) .
C23 H23 0.9500 .
C24 C25 1.376(5) .
C24 H24 0.9500 .
C25 C26 1.377(4) .
C25 H25 0.9500 .
C26 H26 0.9500 .

loop_
_geom_torsion_atom_site_label_1
_geom_torsion_atom_site_label_2
_geom_torsion_atom_site_label_3
_geom_torsion_atom_site_label_4
_geom_torsion
_geom_torsion_site_symmetry_1
_geom_torsion_site_symmetry_4
C21 B1 C1 C6 -3.7(5) . .
C11 B1 C1 C6 180.0(3) . .
C21 B1 C1 C2 176.5(3) . .
C11 B1 C1 C2 0.1(3) . .
C6 C1 C2 C3 1.2(4) . .
B1 C1 C2 C3 -178.9(3) . .
C6 C1 C2 C12 180.0(3) . .
B1 C1 C2 C12 -0.1(3) . .
C1 C2 C3 C4 -0.1(5) . .
C12 C2 C3 C4 -178.7(3) . .
C2 C3 C4 C5 -0.6(6) . .
C3 C4 C5 C6 0.2(6) . .
C2 C1 C6 C5 -1.6(4) . .
B1 C1 C6 C5 178.5(3) . .
C4 C5 C6 C1 0.9(5) . .
C21 B1 C11 C16 1.2(5) . .
C1 B1 C11 C16 177.2(3) . .
C21 B1 C11 C12 -176.1(3) . .
C1 B1 C11 C12 -0.1(3) . .
C16 C11 C12 C13 1.0(4) . .
B1 C11 C12 C13 178.8(3) . .
C16 C11 C12 C2 -177.8(3) . .
B1 C11 C12 C2 0.0(3) . .
C3 C2 C12 C13 0.1(5) . .
C1 C2 C12 C13 -178.6(3) . .
C3 C2 C12 C11 178.7(3) . .
C1 C2 C12 C11 0.1(3) . .
C11 C12 C13 C14 -1.3(4) . .
C2 C12 C13 C14 177.2(3) . .
C12 C13 C14 C15 0.6(4) . .
C13 C14 C15 C16 0.5(4) . .
C14 C15 C16 C11 -0.8(4) . .
C12 C11 C16 C15 0.1(4) . .
B1 C11 C16 C15 -177.0(3) . .
C11 B1 C21 C26 134.5(3) . .
C1 B1 C21 C26 -40.7(4) . .
C11 B1 C21 C22 -43.4(5) . .
C1 B1 C21 C22 141.3(3) . .
C26 C21 C22 C23 -0.7(4) . .
B1 C21 C22 C23 177.2(3) . .
C26 C21 C22 C22 177.0(3) . 2_656
B1 C21 C22 C22 -5.0(5) . 2_656
C21 C22 C23 C24 0.2(4) . .
C22 C22 C23 C24 -177.6(3) 2_656 .
C22 C23 C24 C25 -1.0(5) . .
C23 C24 C25 C26 2.4(5) . .
C24 C25 C26 C21 -3.0(5) . .
C22 C21 C26 C25 2.1(4) . .
B1 C21 C26 C25 -176.0(3) . .
